data_2017500
loop_
_publ_author_name
'Poto\<c\<n\'ak, Ivan'
'Imrich, J\'an'
'Danihel, Ivan'
'Ko\<z\'i\<sek, Jozef'
'Klika, Karel Douglas'

_publ_section_title
;
 4-(9,10-Dihydroacridin-9-ylidene)thiosemicarbazide and its
 five-membered thiazole and six-membered thiazine derivatives
;
_journal_coeditor_code DN3135
_journal_issue 2
_journal_name_full 'Acta Crystallographica Section C'
_journal_page_first o87
_journal_page_last o92
_journal_paper_doi 10.1107/S0108270110001277
_journal_volume 66
_journal_year 2010
_chemical_formula_iupac 'C18 H14 N4 O S'
_chemical_formula_moiety 'C18 H14 N4 O S'
_chemical_formula_sum 'C18 H14 N4 O S'
_chemical_formula_weight 334.39
_chemical_melting_point 576
_chemical_name_systematic
;
2-[2-(9,10-dihydroacridin-9-ylidene)-1-methylhydrazinyl]-4<i>H</i>-1,3-
thiazin-4-one
;
_space_group_IT_number 4
_symmetry_cell_setting monoclinic
_symmetry_space_group_name_Hall 'P 2yb'
_symmetry_space_group_name_H-M 'P 1 21 1'
_atom_sites_solution_hydrogens geom
_atom_sites_solution_primary direct
_atom_sites_solution_secondary difmap
_audit_creation_method SHELXL-97
_cell_angle_alpha 90.00
_cell_angle_beta 102.689(3)
_cell_angle_gamma 90.00
_cell_formula_units_Z 2
_cell_length_a 4.7035(2)
_cell_length_b 18.5073(4)
_cell_length_c 9.1172(2)
_cell_measurement_reflns_used 3449
_cell_measurement_temperature 100
_cell_measurement_theta_max 25.92
_cell_measurement_theta_min 2.26
_cell_volume 774.26(4)
_computing_cell_refinement 'CrysAlis RED (Oxford Diffraction, 2006)'
_computing_data_collection 'CrysAlis CCD (Oxford Diffraction, 2006)'
_computing_data_reduction 'CrysAlis RED (Oxford Diffraction, 2006)'
_computing_molecular_graphics 'DIAMOND (Brandenburg, 2000)'
_computing_publication_material 'SHELXL97 (Sheldrick, 2008); PARST ? (Nardelli, 1995)'
_computing_structure_refinement 'SHELXL97 (Sheldrick, 2008)'
_computing_structure_solution 'SHELXS97 (Sheldrick, 2008)'
_diffrn_ambient_temperature 100
_diffrn_measured_fraction_theta_full 0.995
_diffrn_measured_fraction_theta_max 0.995
_diffrn_measurement_device_type 'Oxford Diffraction Gemini R CCD'
_diffrn_measurement_method
;
Rotation method data acquisition using \w and \f scans
;
_diffrn_radiation_monochromator graphite
_diffrn_radiation_source 'fine-focus sealed tube'
_diffrn_radiation_type MoK\a
_diffrn_radiation_wavelength 0.71073
_diffrn_reflns_av_R_equivalents 0.0242
_diffrn_reflns_av_sigmaI/netI 0.0501
_diffrn_reflns_limit_h_max 5
_diffrn_reflns_limit_h_min -5
_diffrn_reflns_limit_k_max 21
_diffrn_reflns_limit_k_min -22
_diffrn_reflns_limit_l_max 8
_diffrn_reflns_limit_l_min -10
_diffrn_reflns_number 3900
_diffrn_reflns_theta_full 25.05
_diffrn_reflns_theta_max 25.05
_diffrn_reflns_theta_min 3.18
_diffrn_standards_decay_% 0
_diffrn_standards_number 0
_exptl_absorpt_coefficient_mu 0.222
_exptl_absorpt_correction_T_max 0.993
_exptl_absorpt_correction_T_min 0.968
_exptl_absorpt_correction_type analytical
_exptl_absorpt_process_details
;
(Clark & Reid, 1995)
;
_exptl_crystal_colour orange
_exptl_crystal_density_diffrn 1.434
_exptl_crystal_density_method 'not measured'
_exptl_crystal_description plate
_exptl_crystal_F_000 348
_exptl_crystal_size_max 0.116
_exptl_crystal_size_mid 0.080
_exptl_crystal_size_min 0.035
_refine_diff_density_max 0.405
_refine_diff_density_min -0.247
_refine_ls_abs_structure_details 'Refinement of the Flack parameter (Flack, 1983) based on 1240 Friedel pairs.'
_refine_ls_abs_structure_Flack -0.03(9)
_refine_ls_extinction_method none
_refine_ls_goodness_of_fit_ref 1.044
_refine_ls_hydrogen_treatment constr
_refine_ls_matrix_type full
_refine_ls_number_parameters 218
_refine_ls_number_reflns 2659
_refine_ls_number_restraints 1
_refine_ls_restrained_S_all 1.043
_refine_ls_R_factor_all 0.0548
_refine_ls_R_factor_gt 0.0417
_refine_ls_shift/su_max 0.001
_refine_ls_shift/su_mean 0.000
_refine_ls_structure_factor_coef Fsqd
_refine_ls_weighting_details 'calc w=1/[\s^2^(Fo^2^)+(0.0543P)^2^+0.0000P] where P=(Fo^2^+2Fc^2^)/3'
_refine_ls_weighting_scheme calc
_refine_ls_wR_factor_gt 0.0909
_refine_ls_wR_factor_ref 0.0953
_reflns_number_gt 2207
_reflns_number_total 2659
_reflns_threshold_expression I>2\s(I)
_cod_data_source_file dn3135.cif
_cod_data_source_block II
_cod_original_sg_symbol_H-M 'P 21'
_cod_database_code 2017500
_cod_database_fobs_code 2017500

loop_
_symmetry_equiv_pos_as_xyz
'x, y, z'
'-x, y+1/2, -z'

loop_
_atom_site_type_symbol
_atom_site_label
_atom_site_fract_x
_atom_site_fract_y
_atom_site_fract_z
_atom_site_U_iso_or_equiv
_atom_site_adp_type
_atom_site_calc_flag
_atom_site_refinement_flags
_atom_site_occupancy
_atom_site_disorder_assembly
_atom_site_disorder_group
S S1 0.57879(18) 0.55172(4) 0.56218(9) 0.0281(2) Uani d . 1 . .
C C2 0.5515(7) 0.49331(16) 0.7093(3) 0.0225(7) Uani d . 1 . .
N N3 0.6146(6) 0.42381(13) 0.7209(3) 0.0249(6) Uani d . 1 . .
C C4 0.7094(7) 0.38584(16) 0.6122(4) 0.0248(7) Uani d . 1 . .
O O4 0.7421(5) 0.31950(11) 0.6275(2) 0.0313(6) Uani d . 1 . .
C C5 0.7783(7) 0.42190(17) 0.4833(3) 0.0265(8) Uani d . 1 . .
H H5 0.8640 0.3950 0.4184 0.032 Uiso calc R 1 . .
C C6 0.7248(8) 0.49189(17) 0.4531(4) 0.0311(8) Uani d . 1 . .
H H6 0.7701 0.5100 0.3658 0.037 Uiso calc R 1 . .
C C1' 0.8389(7) 0.59887(16) 1.0703(4) 0.0241(7) Uani d . 1 . .
H H1' 0.8642 0.5643 1.0002 0.029 Uiso calc R 1 . .
C C2' 1.0333(7) 0.60190(17) 1.2047(3) 0.0241(7) Uani d . 1 . .
H H2' 1.1884 0.5696 1.2252 0.029 Uiso calc R 1 . .
C C3' 1.0010(7) 0.65372(17) 1.3129(4) 0.0261(7) Uani d . 1 . .
H H3' 1.1317 0.6547 1.4056 0.031 Uiso calc R 1 . .
C C4' 0.7791(7) 0.70227(17) 1.2821(3) 0.0238(7) Uani d . 1 . .
H H4' 0.7586 0.7366 1.3535 0.029 Uiso calc R 1 . .
C C5' -0.0202(7) 0.81521(16) 0.9494(3) 0.0272(8) Uani d . 1 . .
H H5' -0.0251 0.8482 1.0256 0.033 Uiso calc R 1 . .
C C6' -0.2110(7) 0.82220(18) 0.8142(4) 0.0308(8) Uani d . 1 . .
H H6' -0.3434 0.8602 0.7985 0.037 Uiso calc R 1 . .
C C7' -0.2088(7) 0.77263(17) 0.6990(4) 0.0307(8) Uani d . 1 . .
H H7' -0.3401 0.7774 0.6070 0.037 Uiso calc R 1 . .
C C8' -0.0097(7) 0.71635(16) 0.7226(4) 0.0252(7) Uani d . 1 . .
H H8' -0.0071 0.6836 0.6455 0.030 Uiso calc R 1 . .
C C8A' 0.1878(7) 0.70806(15) 0.8610(3) 0.0210(7) Uani d . 1 . .
C C10A' 0.1843(7) 0.75846(15) 0.9749(3) 0.0205(7) Uani d . 1 . .
C C9A' 0.6008(6) 0.64644(15) 1.0341(3) 0.0206(7) Uani d . 1 . .
C C4A' 0.5803(6) 0.70056(15) 1.1420(3) 0.0202(7) Uani d . 1 . .
C C9' 0.3805(6) 0.64493(16) 0.8923(3) 0.0204(7) Uani d . 1 . .
N N10' 0.3717(6) 0.75209(13) 1.1118(3) 0.0232(6) Uani d . 1 . .
H H10' 0.3564 0.7821 1.1817 0.028 Uiso calc R 1 . .
N N11' 0.3275(6) 0.59434(13) 0.7891(3) 0.0244(6) Uani d . 1 . .
N N12' 0.4652(6) 0.52642(12) 0.8230(3) 0.0219(6) Uani d . 1 . .
C C1" 0.3755(8) 0.48205(17) 0.9385(4) 0.0276(8) Uani d . 1 . .
H H1A" 0.1867 0.4617 0.8983 0.041 Uiso calc R 1 . .
H H1B" 0.3669 0.5116 1.0239 0.041 Uiso calc R 1 . .
H H1C" 0.5141 0.4439 0.9687 0.041 Uiso calc R 1 . .

loop_
_atom_site_aniso_label
_atom_site_aniso_U_11
_atom_site_aniso_U_22
_atom_site_aniso_U_33
_atom_site_aniso_U_12
_atom_site_aniso_U_13
_atom_site_aniso_U_23
S1 0.0407(5) 0.0180(4) 0.0256(4) 0.0011(4) 0.0077(3) 0.0006(4)
C2 0.0276(17) 0.0203(16) 0.0211(16) -0.0010(14) 0.0084(14) -0.0028(14)
N3 0.0364(16) 0.0161(13) 0.0231(14) -0.0021(12) 0.0088(12) 0.0015(12)
C4 0.0311(18) 0.0178(16) 0.0249(18) -0.0002(14) 0.0046(15) 0.0004(14)
O4 0.0516(15) 0.0138(11) 0.0319(13) 0.0043(11) 0.0167(11) 0.0030(11)
C5 0.038(2) 0.0238(17) 0.0203(17) 0.0042(15) 0.0122(16) -0.0037(14)
C6 0.047(2) 0.0271(18) 0.0232(17) -0.0064(17) 0.0159(16) 0.0011(15)
C1' 0.0284(18) 0.0205(15) 0.0271(18) -0.0014(14) 0.0143(16) 0.0010(14)
C2' 0.0230(17) 0.0251(16) 0.0263(18) 0.0058(14) 0.0098(15) 0.0075(14)
C3' 0.0302(19) 0.0273(17) 0.0205(17) -0.0068(14) 0.0053(15) 0.0029(14)
C4' 0.0320(18) 0.0193(15) 0.0210(16) -0.0016(14) 0.0079(14) -0.0031(13)
C5' 0.042(2) 0.0172(16) 0.0261(18) 0.0023(15) 0.0153(17) -0.0031(15)
C6' 0.037(2) 0.0223(16) 0.0339(19) 0.0057(15) 0.0087(17) 0.0072(16)
C7' 0.037(2) 0.0275(19) 0.0289(19) 0.0026(16) 0.0101(16) 0.0044(15)
C8' 0.0303(19) 0.0219(16) 0.0237(17) 0.0017(14) 0.0067(15) -0.0010(14)
C8A' 0.0290(17) 0.0147(15) 0.0209(16) -0.0036(13) 0.0095(14) -0.0003(13)
C10A' 0.0237(17) 0.0187(15) 0.0217(17) -0.0026(13) 0.0106(14) 0.0022(14)
C9A' 0.0261(17) 0.0185(15) 0.0197(16) -0.0010(13) 0.0102(14) 0.0030(13)
C4A' 0.0260(17) 0.0147(14) 0.0226(16) -0.0043(13) 0.0113(14) 0.0026(13)
C9' 0.0260(18) 0.0169(15) 0.0218(17) -0.0005(13) 0.0130(15) -0.0027(14)
N10' 0.0335(15) 0.0165(12) 0.0208(14) 0.0005(12) 0.0085(13) -0.0045(11)
N11' 0.0341(17) 0.0173(14) 0.0225(14) 0.0040(12) 0.0074(13) -0.0018(11)
N12' 0.0303(15) 0.0139(12) 0.0221(14) 0.0037(11) 0.0067(12) -0.0007(11)
C1" 0.037(2) 0.0197(17) 0.0288(19) -0.0027(15) 0.0132(16) -0.0001(15)

loop_
_atom_type_symbol
_atom_type_description
_atom_type_scat_dispersion_real
_atom_type_scat_dispersion_imag
_atom_type_scat_source
C C 0.0033 0.0016 'International Tables Vol C Tables 4.2.6.8 and 6.1.1.4'
H H 0.0000 0.0000 'International Tables Vol C Tables 4.2.6.8 and 6.1.1.4'
N N 0.0061 0.0033 'International Tables Vol C Tables 4.2.6.8 and 6.1.1.4'
O O 0.0106 0.0060 'International Tables Vol C Tables 4.2.6.8 and 6.1.1.4'
S S 0.1246 0.1234 'International Tables Vol C Tables 4.2.6.8 and 6.1.1.4'

loop_
_geom_angle_atom_site_label_1
_geom_angle_atom_site_label_2
_geom_angle_atom_site_label_3
_geom_angle_site_symmetry_1
_geom_angle_site_symmetry_3
_geom_angle
_geom_angle_publ_flag
C6 S1 C2 . . 98.68(15) ?
N3 C2 N12' . . 119.0(3) ?
N3 C2 S1 . . 127.6(2) ?
N12' C2 S1 . . 113.3(2) ?
C2 N3 C4 . . 123.1(3) ?
O4 C4 N3 . . 118.6(3) ?
O4 C4 C5 . . 120.1(3) ?
N3 C4 C5 . . 121.2(2) ?
C6 C5 C4 . . 123.3(3) ?
C6 C5 H5 . . 118.4 ?
C4 C5 H5 . . 118.4 ?
C5 C6 S1 . . 125.6(3) ?
C5 C6 H6 . . 117.2 ?
S1 C6 H6 . . 117.2 ?
C2' C1' C9A' . . 122.0(3) ?
C2' C1' H1' . . 119.0 ?
C9A' C1' H1' . . 119.0 ?
C1' C2' C3' . . 120.3(3) ?
C1' C2' H2' . . 119.8 ?
C3' C2' H2' . . 119.8 ?
C4' C3' C2' . . 120.1(3) ?
C4' C3' H3' . . 119.9 ?
C2' C3' H3' . . 119.9 ?
C3' C4' C4A' . . 120.0(3) ?
C3' C4' H4' . . 120.0 ?
C4A' C4' H4' . . 120.0 ?
C6' C5' C10A' . . 120.7(3) ?
C6' C5' H5' . . 119.7 ?
C10A' C5' H5' . . 119.7 ?
C5' C6' C7' . . 120.4(3) ?
C5' C6' H6' . . 119.8 ?
C7' C6' H6' . . 119.8 ?
C8' C7' C6' . . 119.6(3) ?
C8' C7' H7' . . 120.2 ?
C6' C7' H7' . . 120.2 ?
C7' C8' C8A' . . 120.9(3) ?
C7' C8' H8' . . 119.5 ?
C8A' C8' H8' . . 119.5 ?
C10A' C8A' C8' . . 118.8(3) ?
C10A' C8A' C9' . . 119.6(3) ?
C8' C8A' C9' . . 121.4(3) ?
N10' C10A' C8A' . . 120.7(3) ?
N10' C10A' C5' . . 119.7(3) ?
C8A' C10A' C5' . . 119.6(3) ?
C1' C9A' C4A' . . 116.8(3) ?
C1' C9A' C9' . . 124.5(3) ?
C4A' C9A' C9' . . 118.7(3) ?
N10' C4A' C4' . . 118.5(3) ?
N10' C4A' C9A' . . 120.8(3) ?
C4' C4A' C9A' . . 120.7(3) ?
N11' C9' C9A' . . 129.1(3) ?
N11' C9' C8A' . . 114.6(3) ?
C9A' C9' C8A' . . 116.2(3) ?
C4A' N10' C10A' . . 122.7(3) ?
C4A' N10' H10' . . 118.6 ?
C10A' N10' H10' . . 118.6 ?
C9' N11' N12' . . 118.1(2) yes
C2 N12' N11' . . 116.0(2) yes
C2 N12' C1" . . 118.8(3) ?
N11' N12' C1" . . 117.6(2) ?
N12' C1" H1A" . . 109.5 ?
N12' C1" H1B" . . 109.5 ?
H1A" C1" H1B" . . 109.5 ?
N12' C1" H1C" . . 109.5 ?
H1A" C1" H1C" . . 109.5 ?
H1B" C1" H1C" . . 109.5 ?

loop_
_geom_bond_atom_site_label_1
_geom_bond_atom_site_label_2
_geom_bond_site_symmetry_2
_geom_bond_distance
_geom_bond_publ_flag
S1 C6 . 1.728(3) ?
S1 C2 . 1.750(3) ?
C2 N3 . 1.319(4) ?
C2 N12' . 1.341(4) ?
N3 C4 . 1.367(4) ?
C4 O4 . 1.241(3) ?
C4 C5 . 1.449(4) ?
C5 C6 . 1.337(4) ?
C5 H5 . 0.9300 ?
C6 H6 . 0.9300 ?
C1' C2' . 1.360(4) ?
C1' C9A' . 1.406(4) ?
C1' H1' . 0.9300 ?
C2' C3' . 1.408(4) ?
C2' H2' . 0.9300 ?
C3' C4' . 1.359(4) ?
C3' H3' . 0.9300 ?
C4' C4A' . 1.407(4) ?
C4' H4' . 0.9300 ?
C5' C6' . 1.362(4) ?
C5' C10A' . 1.409(4) ?
C5' H5' . 0.9300 ?
C6' C7' . 1.396(4) ?
C6' H6' . 0.9300 ?
C7' C8' . 1.385(4) ?
C7' H7' . 0.9300 ?
C8' C8A' . 1.402(4) ?
C8' H8' . 0.9300 ?
C8A' C10A' . 1.398(4) ?
C8A' C9' . 1.468(4) yes
C10A' N10' . 1.366(4) ?
C9A' C4A' . 1.422(4) ?
C9A' C9' . 1.468(5) yes
C4A' N10' . 1.353(4) ?
C9' N11' . 1.312(4) yes
N10' H10' . 0.8600 ?
N11' N12' . 1.417(3) yes
N12' C1" . 1.469(4) ?
C1" H1A" . 0.9600 ?
C1" H1B" . 0.9600 ?
C1" H1C" . 0.9600 ?

loop_
_geom_hbond_atom_site_label_D
_geom_hbond_atom_site_label_H
_geom_hbond_atom_site_label_A
_geom_hbond_site_symmetry_A
_geom_hbond_distance_DH
_geom_hbond_distance_HA
_geom_hbond_distance_DA
_geom_hbond_angle_DHA
N10' H10' O4 2_657 0.86 2.02 2.837(3) 158.8

loop_
_geom_torsion_atom_site_label_1
_geom_torsion_atom_site_label_2
_geom_torsion_atom_site_label_3
_geom_torsion_atom_site_label_4
_geom_torsion_site_symmetry_1
_geom_torsion_site_symmetry_2
_geom_torsion_site_symmetry_3
_geom_torsion_site_symmetry_4
_geom_torsion
_geom_torsion_publ_flag
C6 S1 C2 N3 . . . . -3.0(3) ?
C6 S1 C2 N12' . . . . 174.5(2) ?
N12' C2 N3 C4 . . . . -178.8(3) ?
S1 C2 N3 C4 . . . . -1.4(5) ?
C2 N3 C4 O4 . . . . -174.5(3) ?
C2 N3 C4 C5 . . . . 7.1(5) ?
O4 C4 C5 C6 . . . . 174.0(3) ?
N3 C4 C5 C6 . . . . -7.6(5) ?
C4 C5 C6 S1 . . . . 2.2(5) ?
C2 S1 C6 C5 . . . . 2.4(4) ?
C9A' C1' C2' C3' . . . . -0.1(4) ?
C1' C2' C3' C4' . . . . -1.7(4) ?
C2' C3' C4' C4A' . . . . 0.3(4) ?
C10A' C5' C6' C7' . . . . 0.7(5) ?
C5' C6' C7' C8' . . . . -0.4(5) ?
C6' C7' C8' C8A' . . . . 0.6(5) ?
C7' C8' C8A' C10A' . . . . -1.1(4) ?
C7' C8' C8A' C9' . . . . 174.1(3) ?
C8' C8A' C10A' N10' . . . . 179.5(3) ?
C9' C8A' C10A' N10' . . . . 4.3(4) ?
C8' C8A' C10A' C5' . . . . 1.3(4) ?
C9' C8A' C10A' C5' . . . . -173.9(3) ?
C6' C5' C10A' N10' . . . . -179.4(3) ?
C6' C5' C10A' C8A' . . . . -1.2(4) ?
C2' C1' C9A' C4A' . . . . 3.0(4) ?
C2' C1' C9A' C9' . . . . -178.7(3) ?
C3' C4' C4A' N10' . . . . -176.4(3) ?
C3' C4' C4A' C9A' . . . . 2.8(4) ?
C1' C9A' C4A' N10' . . . . 174.8(3) ?
C9' C9A' C4A' N10' . . . . -3.6(4) ?
C1' C9A' C4A' C4' . . . . -4.3(4) ?
C9' C9A' C4A' C4' . . . . 177.3(3) ?
C1' C9A' C9' N11' . . . . 14.1(5) ?
C4A' C9A' C9' N11' . . . . -167.7(3) ?
C1' C9A' C9' C8A' . . . . -166.9(3) ?
C4A' C9A' C9' C8A' . . . . 11.3(4) ?
C10A' C8A' C9' N11' . . . . 167.4(3) ?
C8' C8A' C9' N11' . . . . -7.7(4) ?
C10A' C8A' C9' C9A' . . . . -11.8(4) ?
C8' C8A' C9' C9A' . . . . 173.1(3) ?
C4' C4A' N10' C10A' . . . . 174.5(3) ?
C9A' C4A' N10' C10A' . . . . -4.7(4) ?
C8A' C10A' N10' C4A' . . . . 4.3(4) ?
C5' C10A' N10' C4A' . . . . -177.5(3) ?
C9A' C9' N11' N12' . . . . 10.6(5) yes
C8A' C9' N11' N12' . . . . -168.4(2) ?
N3 C2 N12' N11' . . . . -163.6(3) ?
S1 C2 N12' N11' . . . . 18.7(3) ?
N3 C2 N12' C1" . . . . -14.8(4) ?
S1 C2 N12' C1" . . . . 167.6(2) ?
C9' N11' N12' C2 . . . . -142.8(3) ?
C9' N11' N12' C1" . . . . 67.9(3) ?

loop_
_cod_related_entry_id
_cod_related_entry_database
_cod_related_entry_code
1 ChemSpider 26231142
